data_2017383
loop_
_publ_author_name
'Paul, Agnieszka'
'Kubicki, Maciej'

_publ_section_title
;
 Hexane-1,6-diaminium chloride [hydrogen bis(chloroacetate)]
;
_journal_coeditor_code FN3035
_journal_issue 11
_journal_name_full 'Acta Crystallographica Section C'
_journal_page_first o555
_journal_page_last o557
_journal_paper_doi 10.1107/S0108270109035835
_journal_volume 65
_journal_year 2009
_chemical_formula_iupac 'C6 H18 N2 2+, C4 H5 Cl2 O4 -, Cl -'
_chemical_formula_moiety 'C6 H18 N2, C4 H5 Cl2 O4, Cl'
_chemical_formula_sum 'C10 H23 Cl3 N2 O4'
_chemical_formula_weight 341.65
_chemical_name_systematic
;
hexane-1,6-diaminium chloride chloroacetate - chloroacetic acid
;
_space_group_IT_number 15
_symmetry_cell_setting monoclinic
_symmetry_space_group_name_Hall '-C 2yc'
_symmetry_space_group_name_H-M 'C 1 2/c 1'
_atom_sites_solution_hydrogens geom
_atom_sites_solution_primary direct
_atom_sites_solution_secondary difmap
_audit_creation_method SHELXL-97
_cell_angle_alpha 90.00
_cell_angle_beta 129.14(3)
_cell_angle_gamma 90.00
_cell_formula_units_Z 4
_cell_length_a 25.702(5)
_cell_length_b 4.4419(4)
_cell_length_c 18.718(4)
_cell_measurement_reflns_used 1639
_cell_measurement_temperature 100.0(10)
_cell_measurement_theta_max 26.7991
_cell_measurement_theta_min 2.0390
_cell_volume 1657.4(9)
_computing_cell_refinement 'CrysAlisPro (Oxford Diffraction, 2009\\)'
_computing_data_collection 'CrysAlisPro (Oxford Diffraction, 2009\\)'
_computing_data_reduction 'CrysAlisPro (Oxford Diffraction, 2009\\)'
_computing_molecular_graphics
;
Stereochemical Workstation Operation Manual (Siemens, 1989\\)
and
Mercury (Macrae <i>et al.</i>,  2008\\)
;
_computing_publication_material 'SHELXL97 (Sheldrick, 2008\\)'
_computing_structure_refinement 'SHELXL97 (Sheldrick, 2008\\)'
_computing_structure_solution 'SHELXS97 (Sheldrick, 2008\\)'
_diffrn_ambient_temperature 100.0(10)
_diffrn_detector_area_resol_mean 8.1929
_diffrn_measured_fraction_theta_full 0.996
_diffrn_measured_fraction_theta_max 0.913
_diffrn_measurement_device_type 'Xcalibur, Eos'
_diffrn_measurement_method '\w scan'
_diffrn_radiation_monochromator graphite
_diffrn_radiation_source 'fine-focus sealed tube'
_diffrn_radiation_type MoK\a
_diffrn_radiation_wavelength 0.71073
_diffrn_reflns_av_R_equivalents 0.0267
_diffrn_reflns_av_sigmaI/netI 0.0361
_diffrn_reflns_limit_h_max 23
_diffrn_reflns_limit_h_min -31
_diffrn_reflns_limit_k_max 4
_diffrn_reflns_limit_k_min -5
_diffrn_reflns_limit_l_max 23
_diffrn_reflns_limit_l_min -21
_diffrn_reflns_number 2850
_diffrn_reflns_theta_full 25.00
_diffrn_reflns_theta_max 26.74
_diffrn_reflns_theta_min 4.09
_exptl_absorpt_coefficient_mu 0.563
_exptl_absorpt_correction_type none
_exptl_crystal_colour colourless
_exptl_crystal_density_diffrn 1.369
_exptl_crystal_density_method 'not measured'
_exptl_crystal_description block
_exptl_crystal_F_000 720
_exptl_crystal_size_max 0.3
_exptl_crystal_size_mid 0.3
_exptl_crystal_size_min 0.2
_refine_diff_density_max 0.195
_refine_diff_density_min -0.331
_refine_ls_extinction_method none
_refine_ls_goodness_of_fit_ref 1.048
_refine_ls_hydrogen_treatment mixed
_refine_ls_matrix_type full
_refine_ls_number_parameters 135
_refine_ls_number_reflns 1614
_refine_ls_number_restraints 2
_refine_ls_restrained_S_all 1.047
_refine_ls_R_factor_all 0.0400
_refine_ls_R_factor_gt 0.0291
_refine_ls_shift/su_max 0.001
_refine_ls_shift/su_mean 0.000
_refine_ls_structure_factor_coef Fsqd
_refine_ls_weighting_details 'calc w=1/[\s^2^(Fo^2^)+(0.0281P)^2^+0.0000P] where P=(Fo^2^+2Fc^2^)/3'
_refine_ls_weighting_scheme calc
_refine_ls_wR_factor_gt 0.0602
_refine_ls_wR_factor_ref 0.0622
_reflns_number_gt 1301
_reflns_number_total 1614
_reflns_threshold_expression I>2\s(I)
_cod_data_source_file fn3035.cif
_cod_data_source_block I
_cod_original_sg_symbol_H-M 'C 2/c'
_cod_database_code 2017383
_cod_database_fobs_code 2017383

loop_
_symmetry_equiv_pos_as_xyz
'x, y, z'
'-x, y, -z+1/2'
'x+1/2, y+1/2, z'
'-x+1/2, y+1/2, -z+1/2'
'-x, -y, -z'
'x, -y, z-1/2'
'-x+1/2, -y+1/2, -z'
'x+1/2, -y+1/2, z-1/2'

loop_
_atom_site_type_symbol
_atom_site_label
_atom_site_fract_x
_atom_site_fract_y
_atom_site_fract_z
_atom_site_U_iso_or_equiv
_atom_site_adp_type
_atom_site_calc_flag
_atom_site_refinement_flags
_atom_site_occupancy
_atom_site_disorder_assembly
_atom_site_disorder_group
N N1A 0.5621(3) 0.3568(16) 0.2157(4) 0.0140(11) Uani d PD 0.488(8) A 1
H H1A1 0.5451 0.1974 0.2234 0.021 Uiso calc PR 0.488(8) A 1
H H1A2 0.5492 0.3550 0.1590 0.021 Uiso calc PR 0.488(8) A 1
H H1A3 0.5475 0.5244 0.2240 0.021 Uiso calc PR 0.488(8) A 1
N N1B 0.5761(3) 0.3635(14) 0.2074(4) 0.0126(10) Uani d PD 0.512(8) A 2
H H1B1 0.5853 0.2084 0.1869 0.019 Uiso calc PR 0.512(8) A 2
H H1B2 0.5579 0.5113 0.1660 0.019 Uiso calc PR 0.512(8) A 2
H H1B3 0.5474 0.3056 0.2163 0.019 Uiso calc PR 0.512(8) A 2
C C2A 0.6370(3) 0.3461(14) 0.2844(4) 0.0135(10) Uani d PD 0.488(8) A 1
H H2A 0.6553 0.5297 0.2802 0.016 Uiso calc PR 0.488(8) A 1
H H2B 0.6532 0.1782 0.2702 0.016 Uiso calc PR 0.488(8) A 1
C C3A 0.6609(2) 0.3118(11) 0.3817(3) 0.0133(10) Uani d P 0.488(8) A 1
H H3A 0.6398 0.1369 0.3847 0.016 Uiso calc PR 0.488(8) A 1
H H3B 0.6477 0.4875 0.3976 0.016 Uiso calc PR 0.488(8) A 1
C C4A 0.7370(4) 0.2761(15) 0.4512(6) 0.0144(12) Uani d P 0.488(8) . 1
H H4A 0.7502 0.1078 0.4327 0.017 Uiso calc PR 0.488(8) A 1
H H4B 0.7579 0.4560 0.4500 0.017 Uiso calc PR 0.488(8) A 1
C C2B 0.6391(3) 0.4728(14) 0.2958(4) 0.0166(10) Uani d PD 0.512(8) A 2
H H2C 0.6284 0.6369 0.3188 0.020 Uiso calc PR 0.512(8) A 2
H H2D 0.6685 0.5511 0.2845 0.020 Uiso calc PR 0.512(8) A 2
C C3B 0.6752(2) 0.2328(10) 0.3678(3) 0.0178(10) Uani d P 0.512(8) A 2
H H3C 0.6958 0.0937 0.3523 0.021 Uiso calc PR 0.512(8) A 2
H H3D 0.6433 0.1209 0.3689 0.021 Uiso calc PR 0.512(8) A 2
C C4B 0.7283(3) 0.3639(15) 0.4615(5) 0.0164(11) Uani d P 0.512(8) . 2
H H4C 0.7067 0.4920 0.4778 0.020 Uiso calc PR 0.512(8) A 2
H H4D 0.7574 0.4906 0.4580 0.020 Uiso calc PR 0.512(8) A 2
C C11 0.57579(8) 0.1819(3) 0.55448(11) 0.0175(3) Uani d . 1 . .
O O1 0.57795(6) 0.1374(2) 0.62108(8) 0.0242(3) Uani d . 1 . .
O O2 0.53729(5) 0.3728(2) 0.48986(7) 0.0205(3) Uani d . 1 . .
H H1 0.5000 0.5000 0.5000 0.025 Uiso d S 1 . .
C C12 0.61862(9) 0.0096(4) 0.53898(12) 0.0233(4) Uani d . 1 . .
Cl Cl1 0.68272(2) -0.20835(9) 0.63586(3) 0.02865(14) Uani d . 1 . .
H H12A 0.6394(8) 0.142(4) 0.5274(11) 0.025(5) Uiso d . 1 . .
H H12B 0.5886(9) -0.124(4) 0.4859(12) 0.030(5) Uiso d . 1 . .
Cl Cl2 0.5000 -0.13463(15) 0.2500 0.03637(19) Uani d S 1 . .

loop_
_atom_site_aniso_label
_atom_site_aniso_U_11
_atom_site_aniso_U_22
_atom_site_aniso_U_33
_atom_site_aniso_U_12
_atom_site_aniso_U_13
_atom_site_aniso_U_23
N1A 0.016(2) 0.021(2) 0.0096(19) -0.0001(15) 0.0101(16) 0.0009(15)
N1B 0.019(2) 0.0124(17) 0.0133(19) 0.0010(17) 0.0135(16) 0.0012(13)
C2A 0.0136(18) 0.014(3) 0.014(2) -0.004(2) 0.0089(17) -0.002(2)
C3A 0.021(2) 0.012(2) 0.014(2) 0.0007(16) 0.0142(16) -0.0019(16)
C4A 0.015(2) 0.013(3) 0.018(3) 0.001(2) 0.0116(18) -0.001(2)
C2B 0.0148(17) 0.016(3) 0.013(2) -0.001(2) 0.0060(16) -0.004(2)
C3B 0.022(2) 0.015(2) 0.016(2) -0.0024(16) 0.0121(16) -0.0041(17)
C4B 0.018(2) 0.014(3) 0.017(2) 0.002(2) 0.0111(18) 0.001(2)
C11 0.0214(8) 0.0133(8) 0.0195(8) -0.0078(7) 0.0138(7) -0.0049(7)
O1 0.0389(7) 0.0210(6) 0.0254(6) 0.0057(5) 0.0263(6) 0.0066(5)
O2 0.0202(6) 0.0267(6) 0.0131(6) 0.0009(5) 0.0098(5) 0.0022(5)
C12 0.0325(10) 0.0195(9) 0.0283(10) -0.0004(8) 0.0241(9) 0.0016(8)
Cl1 0.0277(2) 0.0260(2) 0.0362(3) 0.00387(18) 0.0221(2) 0.0033(2)
Cl2 0.0290(3) 0.0488(4) 0.0454(4) 0.000 0.0302(3) 0.000

loop_
_atom_type_symbol
_atom_type_description
_atom_type_scat_dispersion_real
_atom_type_scat_dispersion_imag
_atom_type_scat_source
C C 0.0033 0.0016 'International Tables Vol C Tables 4.2.6.8 and 6.1.1.4'
H H 0.0000 0.0000 'International Tables Vol C Tables 4.2.6.8 and 6.1.1.4'
N N 0.0061 0.0033 'International Tables Vol C Tables 4.2.6.8 and 6.1.1.4'
O O 0.0106 0.0060 'International Tables Vol C Tables 4.2.6.8 and 6.1.1.4'
Cl Cl 0.1484 0.1585 'International Tables Vol C Tables 4.2.6.8 and 6.1.1.4'

loop_
_geom_angle_atom_site_label_1
_geom_angle_atom_site_label_2
_geom_angle_atom_site_label_3
_geom_angle_site_symmetry_1
_geom_angle_site_symmetry_3
_geom_angle
_geom_angle_publ_flag
C2B N1B H1B1 . . 109.5 ?
C2B N1B H1B2 . . 109.5 ?
H1B1 N1B H1B2 . . 109.5 ?
C2B N1B H1B3 . . 109.5 ?
H1B1 N1B H1B3 . . 109.5 ?
H1B2 N1B H1B3 . . 109.5 ?
N1A C2A C3A . . 111.2(5) ?
N1A C2A H2A . . 109.4 ?
C3A C2A H2A . . 109.4 ?
N1A C2A H2B . . 109.4 ?
C3A C2A H2B . . 109.4 ?
H2A C2A H2B . . 108.0 ?
C2A C3A C4A . . 111.3(5) ?
C2A C3A H3A . . 109.4 ?
C4A C3A H3A . . 109.4 ?
C2A C3A H3B . . 109.4 ?
C4A C3A H3B . . 109.4 ?
H3A C3A H3B . . 108.0 ?
C4A C4A C3A 7_656 . 113.2(7) ?
C4A C4A H4A 7_656 . 108.9 ?
C3A C4A H4A . . 108.9 ?
C4A C4A H4B 7_656 . 108.9 ?
C3A C4A H4B . . 108.9 ?
H4A C4A H4B . . 107.7 ?
N1B C2B C3B . . 113.0(5) ?
N1B C2B H2C . . 109.0 ?
C3B C2B H2C . . 109.0 ?
N1B C2B H2D . . 109.0 ?
C3B C2B H2D . . 109.0 ?
H2C C2B H2D . . 107.8 ?
C2B C3B C4B . . 111.5(5) ?
C2B C3B H3C . . 109.3 ?
C4B C3B H3C . . 109.3 ?
C2B C3B H3D . . 109.3 ?
C4B C3B H3D . . 109.3 ?
H3C C3B H3D . . 108.0 ?
C3B C4B C4B . 7_656 115.5(7) ?
C3B C4B H4C . . 108.4 ?
C4B C4B H4C 7_656 . 108.4 ?
C3B C4B H4D . . 108.4 ?
C4B C4B H4D 7_656 . 108.4 ?
H4C C4B H4D . . 107.5 ?
O1 C11 O2 . . 125.19(14) ?
O1 C11 C12 . . 122.78(15) ?
O2 C11 C12 . . 112.02(13) ?
C11 O2 H1 . . 112 ?
C11 C12 Cl1 . . 113.44(12) ?
C11 C12 H12A . . 109.2(10) ?
Cl1 C12 H12A . . 106.8(11) ?
C11 C12 H12B . . 107.3(10) ?
Cl1 C12 H12B . . 109.5(10) ?
H12A C12 H12B . . 110.7(14) ?

loop_
_geom_bond_atom_site_label_1
_geom_bond_atom_site_label_2
_geom_bond_site_symmetry_2
_geom_bond_distance
_geom_bond_publ_flag
N1A C2A . 1.495(6) ?
N1A H1A1 . 0.8900 ?
N1A H1A2 . 0.8900 ?
N1A H1A3 . 0.8900 ?
N1B C2B . 1.487(6) ?
N1B H1B1 . 0.8900 ?
N1B H1B2 . 0.8900 ?
N1B H1B3 . 0.8900 ?
C2A C3A . 1.519(8) ?
C2A H2A . 0.9700 ?
C2A H2B . 0.9700 ?
C3A C4A . 1.527(9) ?
C3A H3A . 0.9700 ?
C3A H3B . 0.9700 ?
C4A C4A 7_656 1.517(16) ?
C4A H4A . 0.9700 ?
C4A H4B . 0.9700 ?
C2B C3B . 1.495(8) ?
C2B H2C . 0.9700 ?
C2B H2D . 0.9700 ?
C3B C4B . 1.503(9) ?
C3B H3C . 0.9700 ?
C3B H3D . 0.9700 ?
C4B C4B 7_656 1.521(15) ?
C4B H4C . 0.9700 ?
C4B H4D . 0.9700 ?
C11 O1 . 1.2284(18) ?
C11 O2 . 1.2848(18) ?
C11 C12 . 1.512(2) ?
O2 H1 . 1.23 ?
C12 Cl1 . 1.7799(19) ?
C12 H12A . 0.905(17) ?
C12 H12B . 0.982(18) ?

loop_
_geom_hbond_atom_site_label_D
_geom_hbond_atom_site_label_H
_geom_hbond_atom_site_label_A
_geom_hbond_site_symmetry_A
_geom_hbond_distance_DH
_geom_hbond_distance_HA
_geom_hbond_distance_DA
_geom_hbond_angle_DHA
N1A H1A1 Cl2 . 0.89 2.12 3.003(6) 171.2
N1A H1A3 Cl2 1_565 0.89 2.18 3.059(7) 167.1
N1A H1A2 O2 2_655 0.89 2.21 2.988(7) 145.5
N1A H1A2 O1 6 0.89 2.55 3.006(7) 112.6
N1B H1B3 Cl2 . 0.89 2.58 3.366(5) 147.0
N1B H1B1 O1 6 0.89 1.90 2.767(6) 163.6
N1B H1B2 O1 6_565 0.89 1.99 2.761(6) 144.3
N1B H1B2 O2 2_655 0.89 2.42 2.922(6) 116.0
O2 H1 O2 5_666 1.23 1.23 2.4520(10) 180

loop_
_geom_torsion_atom_site_label_1
_geom_torsion_atom_site_label_2
_geom_torsion_atom_site_label_3
_geom_torsion_atom_site_label_4
_geom_torsion_site_symmetry_1
_geom_torsion_site_symmetry_2
_geom_torsion_site_symmetry_3
_geom_torsion_site_symmetry_4
_geom_torsion
_geom_torsion_publ_flag
N1A C2A C3A C4A . . . . 175.6(4) ?
C2A C3A C4A C4A . . . 7_656 -176.8(5) ?
N1B C2B C3B C4B . . . . -166.0(4) ?
C2B C3B C4B C4B . . . 7_656 -175.5(6) ?
O1 C11 C12 Cl1 . . . . -11.2(2) ?
O2 C11 C12 Cl1 . . . . 169.62(11) ?
